data_4063191
loop_
_publ_author_name
'Miguel Baya'
'Pascale Crochet'
'Miguel A. Esteruelas'
'Enrique O\~nate'

_publ_section_title
;
 Generation of Functionally Substituted Cyclopentadienyl Ligands in
 Osmium(IV) Chemistry
;
_journal_name_full Organometallics
_journal_page_first 240
_journal_page_last 253
_journal_paper_doi 10.1021/om000789m
_journal_volume 20
_journal_year 2001
_chemical_formula_structural
;
OsH=972=97{(\h^5^-C=975=97H=974=97)Si(C=976=97H=974=97)Ph=972=97}(P^i^Pr=973=
=97)
;
_chemical_formula_sum 'C32 H41 Os P Si'
_chemical_formula_weight 674.91
_chemical_name_systematic
;
  ?
;
_space_group_IT_number 2
_symmetry_cell_setting triclinic
_symmetry_space_group_name_Hall '-P 1'
_symmetry_space_group_name_H-M 'P -1'
_atom_sites_solution_hydrogens geom
_atom_sites_solution_primary direct
_atom_sites_solution_secondary difmap
_audit_creation_method SHELXL-97
_cell_angle_alpha 85.53(1)
_cell_angle_beta 72.32(1)
_cell_angle_gamma 80.04(1)
_cell_formula_units_Z 2
_cell_length_a 10.677(1)
_cell_length_b 11.171(2)
_cell_length_c 13.241(2)
_cell_measurement_reflns_used 50
_cell_measurement_temperature 200.0(2)
_cell_measurement_theta_max 30
_cell_measurement_theta_min 20
_cell_volume 1481.5(4)
_computing_cell_refinement 'xscans (Bruker-Siemens)'
_computing_data_collection 'xscans (Bruker-Siemens)'
_computing_data_reduction 'xscans (Bruker-Siemens)'
_computing_molecular_graphics 'xp, shelxtl v. 4.2 (Bruker-Siemens)'
_computing_publication_material 'SHELXL-97 (Sheldrick, 1997)'
_computing_structure_refinement 'SHELXL-97 (Sheldrick, 1997)'
_computing_structure_solution 'SHELXS-97 (Sheldrick, 1990)'
_diffrn_ambient_temperature 200.0(2)
_diffrn_measured_fraction_theta_full 0.993
_diffrn_measured_fraction_theta_max 0.993
_diffrn_measurement_device_type 'Bruker Siemens P4'
_diffrn_measurement_method '\w/2\q scans'
_diffrn_radiation_monochromator graphite
_diffrn_radiation_source 'normal-focus Bruker-Siemens sealed tube'
_diffrn_radiation_type MoK\a
_diffrn_radiation_wavelength 0.71073
_diffrn_reflns_av_R_equivalents 0.0484
_diffrn_reflns_av_sigmaI/netI 0.0299
_diffrn_reflns_limit_h_max 1
_diffrn_reflns_limit_h_min -12
_diffrn_reflns_limit_k_max 13
_diffrn_reflns_limit_k_min -13
_diffrn_reflns_limit_l_max 15
_diffrn_reflns_limit_l_min -15
_diffrn_reflns_number 6099
_diffrn_reflns_theta_full 25.00
_diffrn_reflns_theta_max 25.00
_diffrn_reflns_theta_min 1.85
_diffrn_standards_decay_% 2
_diffrn_standards_interval_count 100
_diffrn_standards_number 3
_exptl_absorpt_coefficient_mu 4.416
_exptl_absorpt_correction_T_max 0.278
_exptl_absorpt_correction_T_min 0.195
_exptl_absorpt_correction_type '\y scans'
_exptl_crystal_colour colorless
_exptl_crystal_density_diffrn 1.513
_exptl_crystal_density_method 'not measured'
_exptl_crystal_description prism
_exptl_crystal_F_000 676
_exptl_crystal_size_max 0.40
_exptl_crystal_size_mid 0.36
_exptl_crystal_size_min 0.28
_refine_diff_density_max 1.236
_refine_diff_density_min -1.573
_refine_diff_density_rms 0.159
_refine_ls_extinction_method none
_refine_ls_goodness_of_fit_ref 1.022
_refine_ls_hydrogen_treatment mixed
_refine_ls_matrix_type full
_refine_ls_number_parameters 318
_refine_ls_number_reflns 5185
_refine_ls_number_restraints 18
_refine_ls_restrained_S_all 1.023
_refine_ls_R_factor_all 0.0499
_refine_ls_R_factor_gt 0.0439
_refine_ls_shift/su_max 0.680
_refine_ls_shift/su_mean 0.017
_refine_ls_structure_factor_coef Fsqd
_refine_ls_weighting_details 'calc w=3D1/[\s^2^(Fo^2^)+(0.0823P)^2^+6.4572P] where P=3D(Fo^2^+2Fc^2^)/3='
_refine_ls_weighting_scheme calc
_refine_ls_wR_factor_gt 0.1181
_refine_ls_wR_factor_ref 0.1240
_reflns_number_gt 4683
_reflns_number_total 5185
_reflns_threshold_expression >2sigma(I)
_cod_original_sg_symbol_H-M P-1
_cod_database_code 4063191

loop_
_symmetry_equiv_pos_as_xyz
'x, y, z'
'-x, -y, -z'

loop_
_atom_site_label
_atom_site_type_symbol
_atom_site_fract_x
_atom_site_fract_y
_atom_site_fract_z
_atom_site_U_iso_or_equiv
_atom_site_adp_type
_atom_site_occupancy
_atom_site_symmetry_multiplicity
_atom_site_calc_flag
_atom_site_refinement_flags
H01 H 0.115(8) 0.457(7) 0.312(6) 0.04(2) Uiso 1 1 d .
H02 H 0.050(7) 0.270(6) 0.242(5) 0.027(17) Uiso 1 1 d .
Os Os 0.09395(2) 0.32298(3) 0.32929(2) 0.03491(13) Uani 1 1 d .
Si Si -0.17627(19) 0.21731(18) 0.42506(15) 0.0346(4) Uani 1 1 d .
P P 0.24595(18) 0.3462(2) 0.16730(16) 0.0472(5) Uani 1 1 d D
C1 C -0.0159(7) 0.2066(7) 0.4571(6) 0.0381(16) Uani 1 1 d .
C2 C 0.0197(8) 0.3024(8) 0.5034(6) 0.0468(19) Uani 1 1 d .
H2 H -0.0412 0.3666 0.5430 0.056 Uiso 1 1 calc R
C3 C 0.1625(9) 0.2861(10) 0.4802(7) 0.056(2) Uani 1 1 d .
H3 H 0.2110 0.3370 0.5028 0.067 Uiso 1 1 calc R
C4 C 0.2168(8) 0.1844(9) 0.4199(7) 0.056(2) Uani 1 1 d .
H4 H 0.3089 0.1527 0.3950 0.067 Uiso 1 1 calc R
C5 C 0.1120(8) 0.1346(8) 0.4012(7) 0.050(2) Uani 1 1 d .
H5 H 0.1230 0.0660 0.3594 0.060 Uiso 1 1 calc R
C6 C -0.0873(7) 0.4303(6) 0.3253(5) 0.0319(14) Uani 1 1 d .
C7 C -0.2064(7) 0.3793(6) 0.3792(5) 0.0328(14) Uani 1 1 d .
C8 C -0.3337(7) 0.4491(7) 0.3924(6) 0.0375(16) Uani 1 1 d .
H8 H -0.4110 0.4150 0.4297 0.045 Uiso 1 1 calc R
C9 C -0.3469(7) 0.5673(7) 0.3512(6) 0.0408(16) Uani 1 1 d .
H9 H -0.4326 0.6141 0.3607 0.049 Uiso 1 1 calc R
C10 C -0.2340(8) 0.6160(7) 0.2962(6) 0.0414(17) Uani 1 1 d .
H10 H -0.2428 0.6961 0.2665 0.050 Uiso 1 1 calc R
C11 C -0.1079(7) 0.5497(7) 0.2837(6) 0.0380(16) Uani 1 1 d .
H11 H -0.0325 0.5861 0.2456 0.046 Uiso 1 1 calc R
C12 C -0.3135(8) 0.1732(7) 0.5428(6) 0.0424(17) Uani 1 1 d .
C13 C -0.4288(9) 0.1416(8) 0.5295(8) 0.054(2) Uani 1 1 d .
H13 H -0.4382 0.1436 0.4603 0.065 Uiso 1 1 calc R
C14 C -0.5309(10) 0.1070(8) 0.6164(10) 0.071(3) Uani 1 1 d .
H14 H -0.6076 0.0841 0.6060 0.085 Uiso 1 1 calc R
C15 C -0.5181(11) 0.1070(9) 0.7179(10) 0.077(4) Uani 1 1 d .
H15 H -0.5864 0.0843 0.7776 0.092 Uiso 1 1 calc R
C16 C -0.4063(12) 0.1398(10) 0.7313(8) 0.073(3) Uani 1 1 d .
H16 H -0.3976 0.1393 0.8007 0.088 Uiso 1 1 calc R
C17 C -0.3073(10) 0.1733(9) 0.6466(7) 0.059(2) Uani 1 1 d .
H17 H -0.2320 0.1972 0.6587 0.070 Uiso 1 1 calc R
C18 C -0.1528(7) 0.1104(7) 0.3153(6) 0.0382(16) Uani 1 1 d .
C19 C -0.1037(9) -0.0125(7) 0.3237(7) 0.052(2) Uani 1 1 d .
H19 H -0.0863 -0.0439 0.3877 0.062 Uiso 1 1 calc R
C20 C -0.0793(10) -0.0906(9) 0.2405(9) 0.065(3) Uani 1 1 d .
H20 H -0.0452 -0.1741 0.2480 0.078 Uiso 1 1 calc R
C21 C -0.1046(11) -0.0469(12) 0.1476(10) 0.079(4) Uani 1 1 d .
H21 H -0.0871 -0.1000 0.0906 0.095 Uiso 1 1 calc R
C22 C -0.1551(11) 0.0735(12) 0.1370(8) 0.072(3) Uani 1 1 d .
H22 H -0.1743 0.1029 0.0732 0.087 Uiso 1 1 calc R
C23 C -0.1784(9) 0.1529(8) 0.2193(7) 0.051(2) Uani 1 1 d .
H23 H -0.2118 0.2364 0.2106 0.061 Uiso 1 1 calc R
C24A C 0.176(3) 0.429(3) 0.061(2) 0.13(2) Uiso 0.49(3) 1 d PD
C25A C 0.065(2) 0.359(2) 0.0468(19) 0.046(6) Uiso 0.49(3) 1 d PD
C26A C 0.271(2) 0.479(3) -0.0448(18) 0.066(6) Uiso 0.49(3) 1 d PD
C27A C 0.3576(19) 0.4647(16) 0.1619(15) 0.059(6) Uiso 0.49(3) 1 d PD
C28A C 0.434(2) 0.421(3) 0.2482(16) 0.066(7) Uiso 0.49(3) 1 d PD
C29A C 0.289(3) 0.6029(19) 0.163(2) 0.073(7) Uiso 0.49(3) 1 d PD
C30A C 0.366(2) 0.204(2) 0.119(3) 0.108(13) Uiso 0.49(3) 1 d PD
C31A C 0.286(3) 0.110(2) 0.093(2) 0.064(7) Uiso 0.49(3) 1 d PD
C32A C 0.516(3) 0.217(4) 0.063(4) 0.141(16) Uiso 0.49(3) 1 d PD
C24B C 0.1792(12) 0.4166(14) 0.0566(9) 0.024(4) Uiso 0.51(3) 1 d PD
C25B C 0.091(3) 0.333(2) 0.025(2) 0.064(7) Uiso 0.51(3) 1 d PD
C26B C 0.2916(19) 0.425(3) -0.0522(13) 0.061(6) Uiso 0.51(3) 1 d PD
C27B C 0.3891(13) 0.4191(15) 0.1703(13) 0.046(5) Uiso 0.51(3) 1 d PD
C28B C 0.330(2) 0.5586(17) 0.1877(17) 0.063(6) Uiso 0.51(3) 1 d PD
C29B C 0.460(2) 0.352(2) 0.2526(16) 0.069(6) Uiso 0.51(3) 1 d PD
C30B C 0.3372(19) 0.1856(12) 0.1252(18) 0.059(6) Uiso 0.51(3) 1 d PD
C31B C 0.246(3) 0.097(2) 0.105(2) 0.071(7) Uiso 0.51(3) 1 d PD
C32B C 0.477(2) 0.183(3) 0.038(2) 0.087(8) Uiso 0.51(3) 1 d PD

loop_
_atom_site_aniso_label
_atom_site_aniso_U_11
_atom_site_aniso_U_22
_atom_site_aniso_U_33
_atom_site_aniso_U_23
_atom_site_aniso_U_13
_atom_site_aniso_U_12
Os 0.02858(17) 0.04233(19) 0.03403(18) -0.01430(12) -0.01199(12) 0.00474(11)
Si 0.0363(10) 0.0325(10) 0.0332(10) -0.0064(8) -0.0098(8) 0.0015(8)
P 0.0269(9) 0.0749(15) 0.0381(10) -0.0259(10) -0.0059(8) 0.0010(9)
C1 0.039(4) 0.041(4) 0.030(4) -0.003(3) -0.010(3) 0.007(3)
C2 0.050(4) 0.056(5) 0.031(4) -0.008(3) -0.015(3) 0.007(4)
C3 0.050(5) 0.084(7) 0.041(4) -0.005(4) -0.028(4) -0.004(4)
C4 0.039(4) 0.074(6) 0.051(5) -0.009(4) -0.021(4) 0.021(4)
C5 0.044(4) 0.051(5) 0.054(5) -0.010(4) -0.023(4) 0.014(4)
C6 0.034(3) 0.033(4) 0.029(3) -0.010(3) -0.008(3) -0.002(3)
C7 0.030(3) 0.030(3) 0.036(4) -0.001(3) -0.010(3) 0.003(3)
C8 0.032(3) 0.035(4) 0.045(4) -0.009(3) -0.012(3) 0.004(3)
C9 0.039(4) 0.043(4) 0.040(4) -0.008(3) -0.014(3) 0.005(3)
C10 0.047(4) 0.030(4) 0.042(4) -0.006(3) -0.011(3) 0.006(3)
C11 0.039(4) 0.034(4) 0.041(4) -0.011(3) -0.010(3) -0.002(3)
C12 0.047(4) 0.032(4) 0.040(4) -0.009(3) -0.007(3) 0.007(3)
C13 0.048(5) 0.049(5) 0.058(5) -0.007(4) -0.006(4) -0.004(4)
C14 0.056(6) 0.039(5) 0.098(9) -0.012(5) 0.010(5) -0.012(4)
C15 0.070(7) 0.048(6) 0.076(8) 0.005(5) 0.024(6) 0.005(5)
C16 0.079(7) 0.070(7) 0.046(5) 0.004(5) 0.005(5) 0.010(6)
C17 0.064(6) 0.055(5) 0.046(5) -0.002(4) -0.008(4) 0.003(4)
C18 0.038(4) 0.036(4) 0.038(4) -0.007(3) -0.005(3) -0.008(3)
C19 0.062(5) 0.040(4) 0.049(5) -0.004(4) -0.005(4) -0.017(4)
C20 0.068(6) 0.050(5) 0.075(7) -0.020(5) -0.008(5) -0.016(5)
C21 0.068(6) 0.093(9) 0.075(8) -0.054(7) 0.001(5) -0.025(6)
C22 0.072(6) 0.107(9) 0.040(5) -0.022(5) -0.008(4) -0.025(6)
C23 0.061(5) 0.056(5) 0.043(4) -0.007(4) -0.023(4) -0.010(4)

loop_
_atom_type_symbol
_atom_type_description
_atom_type_scat_dispersion_real
_atom_type_scat_dispersion_imag
_atom_type_scat_source
C C 0.0033 0.0016 'International Tables Vol C Tables 4.2.6.8 and 6.1.1.4'
H H 0.0000 0.0000 'International Tables Vol C Tables 4.2.6.8 and 6.1.1.4'
Si Si 0.0817 0.0704 'International Tables Vol C Tables 4.2.6.8 and 6.1.1.4'
P P 0.1023 0.0942 'International Tables Vol C Tables 4.2.6.8 and 6.1.1.4'
Os Os -1.2165 7.6030 'International Tables Vol C Tables 4.2.6.8 and 6.1.1.4'

loop_
_geom_angle_atom_site_label_1
_geom_angle_atom_site_label_2
_geom_angle_atom_site_label_3
_geom_angle
C6 Os C2 90.9(3)
C6 Os C1 90.0(3)
C2 Os C1 37.8(3)
C6 Os C5 124.4(3)
C2 Os C5 62.1(3)
C1 Os C5 38.5(3)
C6 Os P 107.29(19)
C2 Os P 157.1(2)
C1 Os P 151.0(2)
C5 Os P 114.6(2)
C6 Os C3 124.0(3)
C2 Os C3 37.1(3)
C1 Os C3 62.3(3)
C5 Os C3 59.9(3)
P Os C3 120.3(2)
C6 Os C4 149.8(3)
C2 Os C4 60.3(3)
C1 Os C4 62.0(3)
C5 Os C4 36.0(3)
P Os C4 102.9(2)
C3 Os C4 34.4(3)
C6 Os H01 72(3)
C2 Os H01 103(3)
C1 Os H01 138(3)
C5 Os H01 156(3)
P Os H01 71(3)
C3 Os H01 96(3)
C4 Os H01 121(3)
C6 Os H02 73(3)
C2 Os H02 130(2)
C1 Os H02 93(2)
C5 Os H02 88(2)
P Os H02 71(2)
C3 Os H02 148(3)
C4 Os H02 117(3)
H01 Os H02 116(4)
C1 Si C7 102.8(3)
C1 Si C18 109.1(3)
C7 Si C18 111.1(3)
C1 Si C12 111.9(3)
C7 Si C12 114.1(3)
C18 Si C12 107.8(3)
C27B P C24B 109.7(7)
C27B P C30A 88.9(9)
C24B P C30A 108.8(14)
C27B P C24A 107.5(9)
C24B P C24A 4.4(15)
C30A P C24A 112.9(18)
C27B P C27A 17.7(6)
C24B P C27A 96.0(7)
C30A P C27A 104.3(10)
C24A P C27A 93.1(10)
C27B P C30B 100.0(8)
C24B P C30B 107.3(9)
C30A P C30B 11.4(10)
C24A P C30B 111.7(15)
C27A P C30B 115.6(9)
C27B P Os 114.8(5)
C24B P Os 117.1(4)
C30A P Os 114.1(13)
C24A P Os 115.6(9)
C27A P Os 114.6(6)
C30B P Os 106.2(7)
C2 C1 C5 104.5(7)
C2 C1 Si 123.8(5)
C5 C1 Si 126.4(6)
C2 C1 Os 70.7(4)
C5 C1 Os 71.8(5)
Si C1 Os 101.5(3)
C1 C2 C3 109.3(7)
C1 C2 Os 71.5(4)
C3 C2 Os 75.5(5)
C1 C2 H2 125.4
C3 C2 H2 125.4
Os C2 H2 119.4
C4 C3 C2 108.5(8)
C4 C3 Os 74.2(5)
C2 C3 Os 67.3(4)
C4 C3 H3 125.7
C2 C3 H3 125.7
Os C3 H3 124.2
C3 C4 C5 108.8(7)
C3 C4 Os 71.4(5)
C5 C4 Os 67.9(5)
C3 C4 H4 125.6
C5 C4 H4 125.6
Os C4 H4 126.6
C4 C5 C1 108.9(7)
C4 C5 Os 76.1(5)
C1 C5 Os 69.7(4)
C4 C5 H5 125.6
C1 C5 H5 125.6
Os C5 H5 120.3
C11 C6 C7 115.7(6)
C11 C6 Os 128.1(5)
C7 C6 Os 116.1(5)
C8 C7 C6 120.8(6)
C8 C7 Si 124.5(5)
C6 C7 Si 114.8(5)
C9 C8 C7 120.6(7)
C9 C8 H8 119.7
C7 C8 H8 119.7
C10 C9 C8 119.4(7)
C10 C9 H9 120.3
C8 C9 H9 120.3
C9 C10 C11 121.0(7)
C9 C10 H10 119.5
C11 C10 H10 119.5
C10 C11 C6 122.6(7)
C10 C11 H11 118.7
C6 C11 H11 118.7
C17 C12 C13 116.8(8)
C17 C12 Si 122.3(7)
C13 C12 Si 120.9(6)
C12 C13 C14 121.4(10)
C12 C13 H13 119.3
C14 C13 H13 119.3
C15 C14 C13 119.1(11)
C15 C14 H14 120.4
C13 C14 H14 120.4
C16 C15 C14 119.6(9)
C16 C15 H15 120.2
C14 C15 H15 120.2
C17 C16 C15 121.1(11)
C17 C16 H16 119.4
C15 C16 H16 119.4
C16 C17 C12 121.9(11)
C16 C17 H17 119.1
C12 C17 H17 119.1
C19 C18 C23 117.4(7)
C19 C18 Si 121.3(6)
C23 C18 Si 121.2(6)
C18 C19 C20 121.5(9)
C18 C19 H19 119.2
C20 C19 H19 119.2
C21 C20 C19 120.0(10)
C21 C20 H20 120.0
C19 C20 H20 120.0
C22 C21 C20 120.1(9)
C22 C21 H21 120.0
C20 C21 H21 120.0
C21 C22 C23 120.4(10)
C21 C22 H22 119.8
C23 C22 H22 119.8
C22 C23 C18 120.6(9)
C22 C23 H23 119.7
C18 C23 H23 119.7
C26A C24A C25A 116(2)
C26A C24A C26B 21.7(11)
C25A C24A C26B 107(2)
C26A C24A C25B 107(2)
C25A C24A C25B 14.4(12)
C26B C24A C25B 95(2)
C26A C24A P 120.7(16)
C25A C24A P 108.6(13)
C26B C24A P 110.0(17)
C25B C24A P 106.8(15)
C24B C25A C24A 4.8(18)
C26B C26A C24A 83(4)
C26B C26A C24B 78(3)
C24A C26A C24B 5.3(18)
C27B C27A C28B 140(3)
C27B C27A C29A 163(3)
C28B C27A C29A 23.4(14)
C27B C27A C28A 46(2)
C28B C27A C28A 94.0(18)
C29A C27A C28A 117.4(16)
C27B C27A P 76.4(13)
C28B C27A P 129.3(17)
C29A C27A P 116.0(13)
C28A C27A P 106.2(11)
C29B C28A C27B 99(2)
C29B C28A C27A 118(2)
C27B C28A C27A 19.5(9)
C29B C28A C28B 151(2)
C27B C28A C28B 52.5(9)
C27A C28A C28B 33.1(9)
C28B C29A C27A 36.4(19)
C32B C30A C31A 100(2)
C32B C30A C32A 29(2)
C31A C30A C32A 127(3)
C32B C30A P 132(3)
C31A C30A P 108.1(15)
C32A C30A P 118(2)
C32B C30A C31B 108(2)
C31A C30A C31B 8.4(15)
C32A C30A C31B 136(3)
P C30A C31B 101.2(12)
C30B C31A C30A 7.9(18)
C32B C32A C30A 57(3)
C32B C32A C30B 53(2)
C30A C32A C30B 5.4(7)
C25A C24B C26B 112.9(15)
C25A C24B C25B 15.4(12)
C26B C24B C25B 100.7(16)
C25A C24B C26A 119.9(14)
C26B C24B C26A 22.0(10)
C25B C24B C26A 111.9(15)
C25A C24B P 112.7(10)
C26B C24B P 113.0(11)
C25B C24B P 112.0(12)
C26A C24B P 121.4(11)
C24B C25B C24A 3.8(15)
C26A C26B C24B 80(3)
C26A C26B C24A 75(3)
C24B C26B C24A 5.0(15)
C27A C27B C28A 114(3)
C27A C27B C29B 143(3)
C28A C27B C29B 29.2(12)
C27A C27B C28B 26(2)
C28A C27B C28B 88.2(15)
C29B C27B C28B 117.2(14)
C27A C27B P 85.9(14)
C28A C27B P 126.9(14)
C29B C27B P 111.6(11)
C28B C27B P 104.9(10)
C29A C28B C27A 120(3)
C29A C28B C27B 134(3)
C27A C28B C27B 13.7(10)
C29A C28B C28A 173(3)
C27A C28B C28A 52.9(11)
C27B C28B C28A 39.3(9)
C28A C29B C27B 52.3(18)
C31A C30B C32B 103(2)
C31A C30B C31B 11.9(18)
C32B C30B C31B 115.0(18)
C31A C30B P 123.3(17)
C32B C30B P 114.1(15)
C31B C30B P 114.6(14)
C31A C30B C32A 125(2)
C32B C30B C32A 22.4(17)
C31B C30B C32A 137(2)
P C30B C32A 100.9(16)
C30B C31B C30A 4.4(16)
C32A C32B C30A 94(4)
C32A C32B C30B 105(4)
C30A C32B C30B 11.2(12)

loop_
_geom_bond_atom_site_label_1
_geom_bond_atom_site_label_2
_geom_bond_distance
Os C6 2.106(7)
Os C2 2.205(8)
Os C1 2.215(7)
Os C5 2.243(9)
Os P 2.290(2)
Os C3 2.315(8)
Os C4 2.350(8)
Os H01 1.54(8)
Os H02 1.56(7)
Si C1 1.867(8)
Si C7 1.869(7)
Si C18 1.884(7)
Si C12 1.887(8)
P C27B 1.864(10)
P C24B 1.880(9)
P C30A 1.885(12)
P C24A 1.897(12)
P C27A 1.912(11)
P C30B 1.923(11)
C1 C2 1.432(11)
C1 C5 1.469(10)
C2 C3 1.443(12)
C2 H2 0.9500
C3 C4 1.378(13)
C3 H3 0.9500
C4 C5 1.424(13)
C4 H4 0.9500
C5 H5 0.9500
C6 C11 1.410(10)
C6 C7 1.444(10)
C7 C8 1.414(9)
C8 C9 1.389(11)
C8 H8 0.9500
C9 C10 1.383(11)
C9 H9 0.9500
C10 C11 1.388(10)
C10 H10 0.9500
C11 H11 0.9500
C12 C17 1.397(13)
C12 C13 1.402(12)
C13 C14 1.406(13)
C13 H13 0.9500
C14 C15 1.391(18)
C14 H14 0.9500
C15 C16 1.372(18)
C15 H15 0.9500
C16 C17 1.366(14)
C16 H16 0.9500
C17 H17 0.9500
C18 C19 1.391(11)
C18 C23 1.409(11)
C19 C20 1.393(13)
C19 H19 0.9500
C20 C21 1.374(17)
C20 H20 0.9500
C21 C22 1.373(17)
C21 H21 0.9500
C22 C23 1.396(13)
C22 H22 0.9500
C23 H23 0.9500
C24A C26A 1.586(12)
C24A C25A 1.589(12)
C24A C26B 1.63(4)
C24A C25B 1.69(4)
C25A C24B 1.52(3)
C26A C26B 0.61(3)
C26A C24B 1.59(3)
C27A C27B 0.583(19)
C27A C28B 1.09(2)
C27A C29A 1.590(12)
C27A C28A 1.594(12)
C28A C29B 0.78(3)
C28A C27B 1.26(2)
C28A C28B 1.99(3)
C29A C28B 0.73(2)
C30A C32B 1.33(4)
C30A C31A 1.575(12)
C30A C32A 1.577(13)
C30A C31B 1.95(3)
C31A C30B 1.25(3)
C32A C32B 0.76(5)
C32A C30B 1.92(4)
C24B C26B 1.579(11)
C24B C25B 1.587(12)
C27B C29B 1.580(12)
C27B C28B 1.584(12)
C30B C32B 1.587(12)
C30B C31B 1.590(12)
